data_4516256
loop_
_publ_author_name
'Laffoon, Summer D.'
'Chan, Vincent S.'
'Fickes, Michael G.'
'Kotecki, Brian'
'Ickes, Andrew R.'
'Henle, Jeremy'
'Napolitano, Jos\'e G.'
'Franczyk, Thaddeus S.'
'Dunn, Travis B.'
'Barnes, David M.'
'Haight, Anthony R.'
'Henry, Rodger F.'
'Shekhar, Shashank'

_publ_section_title
;
 Pd-Catalyzed Cross-Coupling Reactions Promoted by Biaryl Phosphorinane
 Ligands
;
_journal_name_full 'ACS Catalysis'
_journal_page_first 11691
_journal_paper_doi 10.1021/acscatal.9b03012
_journal_year 2019
_chemical_formula_sum 'C48 H71 F3 N O6 P Pd S'
_chemical_formula_weight 984.48
_chemical_name_common Cpx_5f
_space_group_crystal_system monoclinic
_space_group_IT_number 15
_space_group_name_Hall '-C 2yc'
_space_group_name_H-M_alt 'C 1 2/c 1'
_atom_sites_solution_hydrogens mixed
_audit_creation_method SHELXL-2016/6
_cell_angle_alpha 90
_cell_angle_beta 112.7010(10)
_cell_angle_gamma 90
_cell_formula_units_Z 8
_cell_length_a 28.3488(4)
_cell_length_b 18.5998(3)
_cell_length_c 19.6316(3)
_cell_measurement_reflns_used 9563
_cell_measurement_temperature 100(2)
_cell_measurement_theta_max 65.123
_cell_measurement_theta_min 3.358
_cell_volume 9549.5(3)
_computing_structure_refinement 'SHELXL-2016/6 (Sheldrick, 2016)'
_computing_structure_solution 'SHELXT 2014/5 (Sheldrick, 2014)'
_diffrn_ambient_temperature 100(2)
_diffrn_measured_fraction_theta_full 0.998
_diffrn_measured_fraction_theta_max 0.998
_diffrn_measurement_device_type CCD
_diffrn_measurement_method 'Mixed Phi and Omega Scan'
_diffrn_radiation_type CuK\a
_diffrn_radiation_wavelength 1.54178
_diffrn_reflns_av_R_equivalents 0.0306
_diffrn_reflns_av_unetI/netI 0.0202
_diffrn_reflns_Laue_measured_fraction_full 0.998
_diffrn_reflns_Laue_measured_fraction_max 0.998
_diffrn_reflns_limit_h_max 33
_diffrn_reflns_limit_h_min -33
_diffrn_reflns_limit_k_max 21
_diffrn_reflns_limit_k_min -19
_diffrn_reflns_limit_l_max 23
_diffrn_reflns_limit_l_min -22
_diffrn_reflns_number 46045
_diffrn_reflns_point_group_measured_fraction_full 0.998
_diffrn_reflns_point_group_measured_fraction_max 0.998
_diffrn_reflns_theta_full 65.157
_diffrn_reflns_theta_max 65.157
_diffrn_reflns_theta_min 2.915
_diffrn_source 'Sealed Tube'
_exptl_absorpt_coefficient_mu 4.348
_exptl_absorpt_correction_type multi-scan
_exptl_crystal_colour Yellow
_exptl_crystal_density_diffrn 1.370
_exptl_crystal_description Plate
_exptl_crystal_F_000 4144
_exptl_crystal_size_max 0.320
_exptl_crystal_size_mid 0.250
_exptl_crystal_size_min 0.100
_exptl_transmission_factor_max 1
_exptl_transmission_factor_min 0.759
_refine_diff_density_max 0.921
_refine_diff_density_min -0.661
_refine_diff_density_rms 0.060
_refine_ls_extinction_method none
_refine_ls_goodness_of_fit_ref 1.155
_refine_ls_hydrogen_treatment mixed
_refine_ls_matrix_type full
_refine_ls_number_parameters 730
_refine_ls_number_reflns 8134
_refine_ls_number_restraints 76
_refine_ls_restrained_S_all 1.157
_refine_ls_R_factor_all 0.0416
_refine_ls_R_factor_gt 0.0364
_refine_ls_shift/su_max 0.001
_refine_ls_shift/su_mean 0.000
_refine_ls_structure_factor_coef Fsqd
_refine_ls_weighting_details 'w=1/[\s^2^(Fo^2^)+(0.1000P)^2^+0.4911P] where P=(Fo^2^+2Fc^2^)/3'
_refine_ls_weighting_scheme calc
_refine_ls_wR_factor_gt 0.1267
_refine_ls_wR_factor_ref 0.1339
_reflns_Friedel_coverage 0.000
_reflns_number_gt 7341
_reflns_number_total 8134
_reflns_threshold_expression 'I > 2\s(I)'
_cod_data_source_file cs9b03012_si_001.cif
_cod_data_source_block Cpx_5f
_cod_original_sg_symbol_H-M 'C 2/c'
_cod_database_code 4516256
_shelx_shelxl_version_number 2016/6
_shelx_space_group_comment
;
The symmetry employed for this shelxl refinement is uniquely defined
by the following loop, which should always be used as a source of
symmetry information in preference to the above space-group names.
They are only intended as comments.
;
_shelx_estimated_absorpt_t_min 0.337
_shelx_estimated_absorpt_t_max 0.670

loop_
_space_group_symop_operation_xyz
'x, y, z'
'-x, y, -z+1/2'
'x+1/2, y+1/2, z'
'-x+1/2, y+1/2, -z+1/2'
'-x, -y, -z'
'x, -y, z-1/2'
'-x+1/2, -y+1/2, -z'
'x+1/2, -y+1/2, z-1/2'

loop_
_atom_site_label
_atom_site_type_symbol
_atom_site_fract_x
_atom_site_fract_y
_atom_site_fract_z
_atom_site_U_iso_or_equiv
_atom_site_adp_type
_atom_site_occupancy
_atom_site_site_symmetry_order
_atom_site_calc_flag
_atom_site_refinement_flags_posn
_atom_site_refinement_flags_adp
_atom_site_refinement_flags_occupancy
_atom_site_disorder_assembly
_atom_site_disorder_group
O2A O 0.64478(14) 0.3373(2) 0.5286(3) 0.0671(13) Uani 0.632(3) 1 d D . P A 1
O3A O 0.59079(16) 0.4295(2) 0.4745(3) 0.0628(12) Uani 0.632(3) 1 d D . P A 1
C24A C 0.51431(19) 0.1950(3) 0.3832(3) 0.0379(11) Uani 0.632(3) 1 d . . P A 1
H24A H 0.497272 0.152762 0.394419 0.045 Uiso 0.632(3) 1 calc R U P A 1
H24B H 0.487369 0.226697 0.349442 0.045 Uiso 0.632(3) 1 calc R U P A 1
C25A C 0.5482(3) 0.1698(3) 0.3447(3) 0.0462(12) Uani 0.632(3) 1 d . . P A 1
H25A H 0.527716 0.141362 0.300566 0.055 Uiso 0.632(3) 1 calc R U P A 1
H25B H 0.562170 0.212048 0.328064 0.055 Uiso 0.632(3) 1 calc R U P A 1
C26A C 0.5915(3) 0.1246(4) 0.3953(6) 0.056(2) Uani 0.632(3) 1 d . . P A 1
H26A H 0.614506 0.111433 0.369991 0.068 Uiso 0.632(3) 1 calc R U P A 1
H26B H 0.577808 0.079723 0.407632 0.068 Uiso 0.632(3) 1 calc R U P A 1
C27A C 0.6216(3) 0.1657(4) 0.4659(4) 0.0556(16) Uani 0.632(3) 1 d . . P A 1
H27A H 0.638464 0.207607 0.453796 0.067 Uiso 0.632(3) 1 calc R U P A 1
H27B H 0.648713 0.134100 0.499652 0.067 Uiso 0.632(3) 1 calc R U P A 1
C28A C 0.58728(18) 0.1919(3) 0.5055(3) 0.0365(11) Uani 0.632(3) 1 d . . P A 1
H28A H 0.573728 0.149884 0.523049 0.044 Uiso 0.632(3) 1 calc R U P A 1
H28B H 0.607968 0.220871 0.549182 0.044 Uiso 0.632(3) 1 calc R U P A 1
C29A C 0.56082(18) 0.3117(3) 0.4357(3) 0.0389(11) Uani 0.632(3) 1 d . . P A 1
H29A H 0.582060 0.303576 0.406541 0.047 Uiso 0.632(3) 1 calc R U P A 1
H29B H 0.529888 0.338364 0.404029 0.047 Uiso 0.632(3) 1 calc R U P A 1
C31A C 0.6739(3) 0.3968(5) 0.5307(6) 0.086(3) Uani 0.632(3) 1 d D . P A 1
H31A H 0.691908 0.390271 0.496788 0.104 Uiso 0.632(3) 1 calc R U P A 1
H31B H 0.699798 0.403897 0.581247 0.104 Uiso 0.632(3) 1 calc R U P A 1
C32A C 0.6414(3) 0.4574(4) 0.5090(8) 0.085(3) Uani 0.632(3) 1 d D . P A 1
H32A H 0.650087 0.487540 0.473887 0.102 Uiso 0.632(3) 1 calc R U P A 1
H32B H 0.644553 0.487029 0.552440 0.102 Uiso 0.632(3) 1 calc R U P A 1
C33A C 0.5755(2) 0.3556(3) 0.5671(3) 0.0495(14) Uani 0.632(3) 1 d . . P A 1
H33A H 0.586379 0.400515 0.596013 0.059 Uiso 0.632(3) 1 calc R U P A 1
H33B H 0.593097 0.314903 0.599472 0.059 Uiso 0.632(3) 1 calc R U P A 1
C34A C 0.5109(6) 0.3455(10) 0.5397(8) 0.029(3) Uani 0.632(3) 1 d . . P A 1
C35A C 0.5080(3) 0.3475(3) 0.6206(3) 0.0520(14) Uani 0.632(3) 1 d . . P A 1
H35A H 0.521491 0.393485 0.644599 0.078 Uiso 0.632(3) 1 calc R U P A 1
H35B H 0.528339 0.308020 0.650717 0.078 Uiso 0.632(3) 1 calc R U P A 1
H35C H 0.472312 0.342327 0.615257 0.078 Uiso 0.632(3) 1 calc R U P A 1
C36A C 0.4908(2) 0.4157(3) 0.5069(4) 0.0597(16) Uani 0.632(3) 1 d . . P A 1
H36A H 0.453624 0.416556 0.492089 0.090 Uiso 0.632(3) 1 calc R U P A 1
H36B H 0.499192 0.423682 0.463495 0.090 Uiso 0.632(3) 1 calc R U P A 1
H36C H 0.506318 0.453762 0.543248 0.090 Uiso 0.632(3) 1 calc R U P A 1
C44A C 0.3265(4) 0.2450(6) 0.2402(6) 0.062(3) Uani 0.590(11) 1 d D U P B 1
H44A H 0.322307 0.192721 0.245709 0.074 Uiso 0.590(11) 1 calc R U P B 1
H44B H 0.356993 0.251693 0.227973 0.074 Uiso 0.590(11) 1 calc R U P B 1
C45A C 0.2790(6) 0.2733(8) 0.1753(7) 0.120(7) Uani 0.590(11) 1 d D U P B 1
H45A H 0.249225 0.273347 0.189849 0.145 Uiso 0.590(11) 1 calc R U P B 1
H45B H 0.271159 0.240901 0.132358 0.145 Uiso 0.590(11) 1 calc R U P B 1
C46A C 0.2881(4) 0.3510(6) 0.1531(6) 0.088(3) Uani 0.590(11) 1 d D U P B 1
H46A H 0.294645 0.383942 0.195328 0.106 Uiso 0.590(11) 1 calc R U P B 1
H46B H 0.318569 0.351465 0.140046 0.106 Uiso 0.590(11) 1 calc R U P B 1
C47A C 0.2431(5) 0.3757(8) 0.0896(6) 0.138(6) Uani 0.590(11) 1 d D U P B 1
H47A H 0.237187 0.343626 0.047512 0.207 Uiso 0.590(11) 1 calc R U P B 1
H47B H 0.249093 0.424713 0.076318 0.207 Uiso 0.590(11) 1 calc R U P B 1
H47C H 0.213063 0.375379 0.102679 0.207 Uiso 0.590(11) 1 calc R U P B 1
O2B O 0.6270(2) 0.3869(3) 0.5652(3) 0.0434(15) Uani 0.368(3) 1 d D . P A 2
O3B O 0.5972(2) 0.3856(3) 0.4393(3) 0.0384(14) Uani 0.368(3) 1 d D . P A 2
C24B C 0.5308(3) 0.2447(4) 0.3757(4) 0.0303(17) Uani 0.368(3) 1 d . . P A 2
H24C H 0.525073 0.296488 0.363550 0.036 Uiso 0.368(3) 1 calc R U P A 2
H24D H 0.497982 0.219691 0.348991 0.036 Uiso 0.368(3) 1 calc R U P A 2
C25B C 0.5691(3) 0.2176(5) 0.3462(4) 0.0373(19) Uani 0.368(3) 1 d . . P A 2
H25C H 0.555901 0.225977 0.292223 0.045 Uiso 0.368(3) 1 calc R U P A 2
H25D H 0.601302 0.245122 0.369094 0.045 Uiso 0.368(3) 1 calc R U P A 2
C26B C 0.5802(5) 0.1391(7) 0.3612(7) 0.042(3) Uani 0.368(3) 1 d . . P A 2
H26C H 0.606507 0.123945 0.342541 0.050 Uiso 0.368(3) 1 calc R U P A 2
H26D H 0.548785 0.110904 0.334972 0.050 Uiso 0.368(3) 1 calc R U P A 2
C27B C 0.5990(4) 0.1247(6) 0.4430(7) 0.0369(19) Uani 0.368(3) 1 d . . P A 2
H27C H 0.631759 0.150173 0.468765 0.044 Uiso 0.368(3) 1 calc R U P A 2
H27D H 0.605168 0.072552 0.452286 0.044 Uiso 0.368(3) 1 calc R U P A 2
C28B C 0.5595(3) 0.1502(4) 0.4737(4) 0.0301(16) Uani 0.368(3) 1 d . . P A 2
H28C H 0.573477 0.142768 0.527815 0.036 Uiso 0.368(3) 1 calc R U P A 2
H28D H 0.528216 0.120512 0.452003 0.036 Uiso 0.368(3) 1 calc R U P A 2
C29B C 0.5935(3) 0.2767(4) 0.5060(4) 0.0296(17) Uani 0.368(3) 1 d . . P A 2
H29C H 0.601929 0.262092 0.557873 0.036 Uiso 0.368(3) 1 calc R U P A 2
H29D H 0.622020 0.260772 0.492295 0.036 Uiso 0.368(3) 1 calc R U P A 2
C31B C 0.6611(7) 0.4250(12) 0.5450(7) 0.073(3) Uani 0.368(3) 1 d D . P A 2
H31C H 0.692874 0.397096 0.555547 0.088 Uiso 0.368(3) 1 calc R U P A 2
H31D H 0.669938 0.471195 0.572085 0.088 Uiso 0.368(3) 1 calc R U P A 2
C32B C 0.6358(5) 0.4373(8) 0.4679(7) 0.073(3) Uani 0.368(3) 1 d D . P A 2
H32C H 0.620763 0.486171 0.458857 0.088 Uiso 0.368(3) 1 calc R U P A 2
H32D H 0.660406 0.433427 0.443450 0.088 Uiso 0.368(3) 1 calc R U P A 2
C33B C 0.5356(3) 0.3875(4) 0.4958(4) 0.0278(15) Uani 0.368(3) 1 d . . P A 2
H33C H 0.536955 0.440029 0.504408 0.033 Uiso 0.368(3) 1 calc R U P A 2
H33D H 0.509339 0.377562 0.446032 0.033 Uiso 0.368(3) 1 calc R U P A 2
C34B C 0.5226(10) 0.3487(16) 0.5540(16) 0.036(6) Uani 0.368(3) 1 d . . P A 2
C35B C 0.5434(4) 0.3402(4) 0.6214(4) 0.0350(19) Uani 0.368(3) 1 d . . P A 2
H35D H 0.576009 0.315153 0.633255 0.052 Uiso 0.368(3) 1 calc R U P A 2
H35E H 0.521125 0.311572 0.638557 0.052 Uiso 0.368(3) 1 calc R U P A 2
H35F H 0.549586 0.387202 0.645851 0.052 Uiso 0.368(3) 1 calc R U P A 2
C36B C 0.4604(3) 0.3837(4) 0.5343(4) 0.0319(16) Uani 0.368(3) 1 d . . P A 2
H36D H 0.444278 0.357214 0.562767 0.048 Uiso 0.368(3) 1 calc R U P A 2
H36E H 0.439671 0.378542 0.481464 0.048 Uiso 0.368(3) 1 calc R U P A 2
H36F H 0.462927 0.434690 0.547861 0.048 Uiso 0.368(3) 1 calc R U P A 2
C44B C 0.3315(6) 0.2699(10) 0.2324(7) 0.076(6) Uani 0.410(11) 1 d D U P B 2
H44C H 0.363562 0.285260 0.227869 0.091 Uiso 0.410(11) 1 calc R U P B 2
H44D H 0.325998 0.218292 0.219314 0.091 Uiso 0.410(11) 1 calc R U P B 2
C45B C 0.2865(4) 0.3142(15) 0.1801(7) 0.093(7) Uani 0.410(11) 1 d D U P B 2
H45C H 0.254431 0.293112 0.180198 0.111 Uiso 0.410(11) 1 calc R U P B 2
H45D H 0.289290 0.363515 0.200189 0.111 Uiso 0.410(11) 1 calc R U P B 2
C46B C 0.2821(5) 0.3191(11) 0.1020(7) 0.108(6) Uani 0.410(11) 1 d D U P B 2
H46C H 0.257817 0.357279 0.074649 0.129 Uiso 0.410(11) 1 calc R U P B 2
H46D H 0.315731 0.328251 0.099254 0.129 Uiso 0.410(11) 1 calc R U P B 2
C47B C 0.2631(10) 0.2492(11) 0.0746(15) 0.158(11) Uani 0.410(11) 1 d D U P B 2
H47D H 0.283129 0.212717 0.109956 0.237 Uiso 0.410(11) 1 calc R U P B 2
H47E H 0.266096 0.241488 0.027065 0.237 Uiso 0.410(11) 1 calc R U P B 2
H47F H 0.227151 0.245604 0.068117 0.237 Uiso 0.410(11) 1 calc R U P B 2
Pd1 Pd 0.40944(2) 0.26833(2) 0.39639(2) 0.03275(11) Uani 1 1 d . . . . .
P1 P 0.49122(3) 0.26170(4) 0.48902(4) 0.02776(17) Uani 1 1 d . . . . .
O1 O 0.57126(8) 0.20538(15) 0.63627(12) 0.0516(6) Uani 1 1 d . . . . .
N1 N 0.33564(11) 0.28121(19) 0.31221(16) 0.0498(7) Uani 1 1 d D . . . .
H1N H 0.3089(16) 0.259(2) 0.328(2) 0.058(11) Uiso 1 1 d D . . . .
H2N H 0.321(2) 0.333(2) 0.307(3) 0.109(19) Uiso 1 1 d D . . . .
C1 C 0.48611(10) 0.19158(14) 0.55197(14) 0.0295(6) Uani 1 1 d . . . . .
C2 C 0.52600(12) 0.17122(15) 0.61904(15) 0.0342(6) Uani 1 1 d . . . . .
C3 C 0.61449(14) 0.1844(2) 0.70019(18) 0.0541(9) Uani 1 1 d . . . . .
H3A H 0.607509 0.193700 0.744544 0.081 Uiso 1 1 calc R U . . .
H3B H 0.644502 0.212122 0.702613 0.081 Uiso 1 1 calc R U . . .
H3C H 0.621115 0.133026 0.697244 0.081 Uiso 1 1 calc R U . . .
C4 C 0.51823(13) 0.11890(15) 0.66448(15) 0.0388(7) Uani 1 1 d . . . . .
H4 H 0.545228 0.106038 0.709521 0.047 Uiso 1 1 calc R U . . .
C5 C 0.47169(14) 0.08621(16) 0.64405(16) 0.0435(7) Uani 1 1 d . . . . .
H5 H 0.466478 0.050473 0.675013 0.052 Uiso 1 1 calc R U . . .
C6 C 0.43184(12) 0.10468(15) 0.57840(16) 0.0372(6) Uani 1 1 d . . . . .
H6 H 0.399639 0.081460 0.564653 0.045 Uiso 1 1 calc R U . . .
C7 C 0.43904(11) 0.15733(14) 0.53259(14) 0.0297(6) Uani 1 1 d . . . . .
C8 C 0.39141(10) 0.17158(14) 0.46453(15) 0.0310(6) Uani 1 1 d . . . . .
C9 C 0.35159(12) 0.21271(17) 0.47321(17) 0.0374(6) Uani 1 1 d . . . . .
C10 C 0.36309(14) 0.26559(16) 0.53680(18) 0.0407(7) Uani 1 1 d . . . . .
H10 H 0.400956 0.272752 0.559867 0.049 Uiso 1 1 calc R U . . .
C11 C 0.33804(15) 0.33905(18) 0.51133(19) 0.0500(8) Uani 1 1 d . . . . .
H11A H 0.347169 0.356996 0.471093 0.075 Uiso 1 1 calc R U . . .
H11B H 0.350109 0.372933 0.552744 0.075 Uiso 1 1 calc R U . . .
H11C H 0.300803 0.334216 0.493878 0.075 Uiso 1 1 calc R U . . .
C12 C 0.3456(2) 0.23518(19) 0.5958(2) 0.0642(12) Uani 1 1 d . . . . .
H12A H 0.308911 0.224873 0.573546 0.096 Uiso 1 1 calc R U . . .
H12B H 0.352410 0.270443 0.635511 0.096 Uiso 1 1 calc R U . . .
H12C H 0.364423 0.190756 0.615954 0.096 Uiso 1 1 calc R U . . .
C13 C 0.30150(12) 0.2007(2) 0.4269(2) 0.0486(8) Uani 1 1 d . . . . .
H13 H 0.275344 0.228933 0.432641 0.058 Uiso 1 1 calc R U . . .
C14 C 0.28822(13) 0.1491(2) 0.3726(3) 0.0631(11) Uani 1 1 d . . . . .
C18 C 0.32699(12) 0.1125(2) 0.3594(2) 0.0533(9) Uani 1 1 d . . . . .
H18 H 0.318298 0.080421 0.318768 0.064 Uiso 1 1 calc R U . . .
C19 C 0.37835(10) 0.12263(16) 0.40519(16) 0.0366(6) Uani 1 1 d . . . . .
C20 C 0.41860(12) 0.07352(17) 0.39606(16) 0.0395(7) Uani 1 1 d . . . . .
H20 H 0.453032 0.092129 0.428666 0.047 Uiso 1 1 calc R U . . .
C21 C 0.41566(13) 0.0739(2) 0.31656(18) 0.0499(8) Uani 1 1 d . . . . .
H21A H 0.384060 0.050131 0.284313 0.075 Uiso 1 1 calc R U . . .
H21B H 0.445157 0.048103 0.314249 0.075 Uiso 1 1 calc R U . . .
H21C H 0.415868 0.123609 0.300204 0.075 Uiso 1 1 calc R U . . .
C22 C 0.41352(16) -0.00324(19) 0.4209(2) 0.0557(9) Uani 1 1 d . . . . .
H22A H 0.418019 -0.002791 0.472944 0.084 Uiso 1 1 calc R U . . .
H22B H 0.439747 -0.033853 0.414759 0.084 Uiso 1 1 calc R U . . .
H22C H 0.379556 -0.022124 0.390811 0.084 Uiso 1 1 calc R U . . .
C23 C 0.54383(11) 0.23620(14) 0.45585(16) 0.0311(6) Uani 1 1 d . . . . .
C30 C 0.59068(12) 0.35821(17) 0.50184(18) 0.0443(7) Uani 1 1 d D . . . .
C37 C 0.42192(10) 0.35412(18) 0.34162(16) 0.0391(7) Uani 1 1 d . . . . .
C38 C 0.40113(13) 0.42056(18) 0.34863(18) 0.0456(7) Uani 1 1 d . . . . .
H38 H 0.387001 0.426138 0.385032 0.055 Uiso 1 1 calc R U . . .
C39 C 0.40057(14) 0.4784(2) 0.30401(19) 0.0532(9) Uani 1 1 d . . . . .
H39 H 0.386374 0.522755 0.310747 0.064 Uiso 1 1 calc R U . . .
C40 C 0.42009(12) 0.4730(2) 0.2502(2) 0.0553(10) Uani 1 1 d . . . . .
C41 C 0.42125(16) 0.5381(3) 0.2033(3) 0.0793(15) Uani 1 1 d . . . . .
H41A H 0.389509 0.565551 0.190725 0.119 Uiso 1 1 calc R U . . .
H41B H 0.424524 0.521694 0.157866 0.119 Uiso 1 1 calc R U . . .
H41C H 0.450465 0.568704 0.231206 0.119 Uiso 1 1 calc R U . . .
C42 C 0.43920(13) 0.4074(3) 0.2412(2) 0.0644(12) Uani 1 1 d . . . . .
H42 H 0.452032 0.401826 0.203378 0.077 Uiso 1 1 calc R U . . .
C43 C 0.44031(13) 0.3490(2) 0.2857(2) 0.0561(10) Uani 1 1 d . . . . .
H43 H 0.453928 0.304580 0.277748 0.067 Uiso 1 1 calc R U . . .
S1 S 0.76811(3) 0.58007(4) 0.69133(4) 0.03845(19) Uani 1 1 d . . . . .
F1 F 0.84470(7) 0.55107(11) 0.65301(12) 0.0557(5) Uani 1 1 d . . . . .
F2 F 0.77163(10) 0.55588(15) 0.56175(11) 0.0794(8) Uani 1 1 d . . . . .
F3 F 0.79133(9) 0.46458(12) 0.63428(14) 0.0704(6) Uani 1 1 d . . . . .
O4 O 0.77640(9) 0.65505(12) 0.68253(13) 0.0483(5) Uani 1 1 d . . . . .
O5 O 0.79865(9) 0.55010(13) 0.76244(12) 0.0501(6) Uani 1 1 d . . . . .
O6 O 0.71555(8) 0.55881(16) 0.66170(15) 0.0611(7) Uani 1 1 d . . . . .
C48 C 0.79530(12) 0.53536(17) 0.63241(18) 0.0433(7) Uani 1 1 d . . . . .
C17 C 0.22470(18) 0.0488(4) 0.3511(3) 0.099(2) Uani 1 1 d . . . . .
H17A H 0.244616 0.015883 0.333643 0.149 Uiso 1 1 calc R U . . .
H17B H 0.188367 0.036279 0.327924 0.149 Uiso 1 1 calc R U . . .
H17C H 0.236139 0.044879 0.404833 0.149 Uiso 1 1 calc R U . . .
C15 C 0.23275(16) 0.1289(3) 0.3297(3) 0.096(2) Uani 1 1 d . . . . .
H15 H 0.210878 0.161337 0.345833 0.115 Uiso 1 1 calc R U . . .
C16 C 0.21688(17) 0.1372(3) 0.2476(4) 0.106(2) Uani 1 1 d . . . . .
H16A H 0.227769 0.184451 0.236841 0.159 Uiso 1 1 calc R U . . .
H16B H 0.179610 0.133253 0.223281 0.159 Uiso 1 1 calc R U . . .
H16C H 0.232940 0.099459 0.229069 0.159 Uiso 1 1 calc R U . . .

loop_
_atom_site_aniso_label
_atom_site_aniso_U_11
_atom_site_aniso_U_22
_atom_site_aniso_U_33
_atom_site_aniso_U_23
_atom_site_aniso_U_13
_atom_site_aniso_U_12
O2A 0.030(2) 0.057(3) 0.090(3) 0.008(2) -0.003(2) -0.0136(17)
O3A 0.052(2) 0.039(2) 0.085(3) 0.003(2) 0.013(2) -0.0168(18)
C24A 0.039(3) 0.032(3) 0.041(3) 0.0004(19) 0.013(2) -0.005(2)
C25A 0.055(4) 0.039(3) 0.050(3) 0.006(2) 0.026(3) 0.008(3)
C26A 0.074(5) 0.055(4) 0.052(6) 0.018(4) 0.037(5) 0.030(4)
C27A 0.042(3) 0.066(4) 0.066(4) 0.021(3) 0.029(3) 0.026(3)
C28A 0.027(2) 0.038(3) 0.039(2) 0.006(2) 0.007(2) 0.010(2)
C29A 0.027(2) 0.037(3) 0.046(3) 0.002(2) 0.007(2) -0.0006(19)
C31A 0.064(5) 0.085(6) 0.114(8) -0.022(5) 0.039(5) -0.046(5)
C32A 0.062(5) 0.059(5) 0.103(8) 0.000(4) -0.003(5) -0.034(4)
C33A 0.045(3) 0.033(3) 0.052(3) -0.008(2) -0.001(2) -0.004(2)
C34A 0.020(6) 0.033(4) 0.025(6) -0.002(4) -0.001(6) 0.001(4)
C35A 0.056(4) 0.044(3) 0.048(3) -0.014(2) 0.012(3) 0.009(3)
C36A 0.066(4) 0.030(3) 0.068(4) -0.004(2) 0.009(3) 0.012(3)
C44A 0.050(5) 0.093(7) 0.042(5) 0.009(4) 0.018(4) -0.024(5)
C45A 0.118(12) 0.176(14) 0.049(6) 0.005(7) 0.013(6) -0.060(9)
C46A 0.105(8) 0.100(7) 0.050(6) 0.003(5) 0.019(5) -0.010(6)
C47A 0.121(10) 0.178(13) 0.074(6) 0.035(7) -0.007(6) 0.029(9)
O2B 0.027(3) 0.049(4) 0.047(3) 0.000(3) 0.006(2) -0.011(2)
O3B 0.037(3) 0.041(3) 0.040(3) 0.007(3) 0.018(3) -0.012(3)
C24B 0.025(4) 0.030(4) 0.033(4) 0.006(3) 0.008(3) 0.005(3)
C25B 0.038(5) 0.045(5) 0.034(4) 0.011(3) 0.020(4) 0.013(4)
C26B 0.048(7) 0.050(7) 0.033(6) 0.008(5) 0.022(5) 0.012(5)
C27B 0.031(5) 0.043(6) 0.035(5) 0.011(4) 0.011(4) 0.012(4)
C28B 0.025(4) 0.028(4) 0.038(4) 0.007(3) 0.012(3) 0.008(3)
C29B 0.016(3) 0.039(4) 0.030(4) 0.006(3) 0.005(3) 0.004(3)
C31B 0.066(7) 0.097(8) 0.055(6) -0.007(6) 0.021(6) -0.051(6)
C32B 0.066(7) 0.097(8) 0.055(6) -0.007(6) 0.021(6) -0.051(6)
C33B 0.025(3) 0.020(3) 0.030(3) -0.003(3) 0.001(3) -0.008(3)
C34B 0.032(13) 0.019(5) 0.031(10) -0.010(5) -0.017(7) 0.005(7)
C35B 0.053(6) 0.026(4) 0.020(4) -0.002(3) 0.008(4) -0.009(4)
C36B 0.033(4) 0.028(4) 0.039(4) -0.007(3) 0.018(3) 0.001(3)
C44B 0.060(7) 0.140(15) 0.019(5) 0.014(6) 0.006(4) -0.060(8)
C45B 0.017(4) 0.22(2) 0.035(7) 0.003(11) 0.006(4) 0.006(9)
C46B 0.055(7) 0.201(19) 0.062(9) 0.018(10) 0.017(6) 0.007(9)
C47B 0.20(3) 0.114(14) 0.22(3) -0.026(15) 0.15(2) -0.031(15)
Pd1 0.01962(15) 0.04458(17) 0.03081(16) 0.00954(7) 0.00615(11) 0.00464(7)
P1 0.0207(4) 0.0304(4) 0.0285(4) 0.0067(2) 0.0055(3) 0.0033(2)
O1 0.0319(12) 0.0697(16) 0.0411(12) 0.0216(11) 0.0006(10) 0.0077(11)
N1 0.0276(14) 0.083(2) 0.0332(14) 0.0114(13) 0.0059(11) 0.0007(13)
C1 0.0327(14) 0.0276(13) 0.0288(13) 0.0047(10) 0.0127(11) 0.0092(11)
C2 0.0390(16) 0.0338(15) 0.0289(13) 0.0026(10) 0.0119(12) 0.0126(12)
C3 0.0460(19) 0.059(2) 0.0349(16) 0.0023(14) -0.0095(14) 0.0131(16)
C4 0.0555(19) 0.0352(15) 0.0269(13) 0.0063(11) 0.0172(13) 0.0144(14)
C5 0.069(2) 0.0337(15) 0.0373(15) 0.0074(12) 0.0305(15) 0.0084(15)
C6 0.0476(17) 0.0329(15) 0.0377(15) -0.0015(11) 0.0240(14) 0.0003(13)
C7 0.0361(14) 0.0276(13) 0.0294(13) -0.0026(10) 0.0172(12) 0.0038(11)
C8 0.0272(13) 0.0312(14) 0.0357(14) -0.0008(10) 0.0134(12) -0.0008(11)
C9 0.0403(17) 0.0370(15) 0.0412(16) 0.0063(12) 0.0227(14) 0.0067(13)
C10 0.0466(19) 0.0415(18) 0.0365(16) 0.0050(11) 0.0188(15) 0.0158(13)
C11 0.065(2) 0.0424(18) 0.0445(17) 0.0053(13) 0.0229(16) 0.0201(16)
C12 0.103(4) 0.050(2) 0.066(2) 0.0137(16) 0.062(3) 0.028(2)
C13 0.0324(16) 0.054(2) 0.063(2) -0.0091(16) 0.0232(15) 0.0041(15)
C14 0.0272(17) 0.074(3) 0.089(3) -0.024(2) 0.0231(18) -0.0042(16)
C18 0.0325(16) 0.062(2) 0.063(2) -0.0267(17) 0.0159(15) -0.0113(15)
C19 0.0255(13) 0.0397(16) 0.0442(16) -0.0111(12) 0.0130(12) -0.0081(12)
C20 0.0321(14) 0.0425(17) 0.0429(17) -0.0152(12) 0.0134(13) -0.0032(13)
C21 0.0429(18) 0.063(2) 0.0450(18) -0.0223(15) 0.0179(15) -0.0029(16)
C22 0.067(2) 0.0447(19) 0.058(2) -0.0142(16) 0.0275(18) -0.0025(17)
C23 0.0264(15) 0.0328(15) 0.0323(15) 0.0010(10) 0.0093(12) -0.0013(11)
C30 0.0354(16) 0.0372(17) 0.0522(18) 0.0025(13) 0.0078(14) -0.0075(13)
C37 0.0211(13) 0.0534(18) 0.0392(15) 0.0166(13) 0.0076(12) 0.0110(12)
C38 0.0441(17) 0.0506(19) 0.0380(16) 0.0160(13) 0.0114(14) 0.0126(15)
C39 0.0465(19) 0.054(2) 0.0445(18) 0.0169(15) 0.0012(15) 0.0072(16)
C40 0.0290(15) 0.073(2) 0.053(2) 0.0343(17) 0.0038(14) 0.0026(16)
C41 0.047(2) 0.099(3) 0.077(3) 0.053(3) 0.007(2) -0.004(2)
C42 0.0371(18) 0.102(3) 0.061(2) 0.044(2) 0.0266(17) 0.0254(19)
C43 0.0423(18) 0.080(3) 0.053(2) 0.0314(18) 0.0271(16) 0.0282(18)
S1 0.0243(3) 0.0507(4) 0.0359(4) 0.0071(3) 0.0067(3) 0.0037(3)
F1 0.0411(10) 0.0597(12) 0.0744(13) 0.0066(10) 0.0314(10) 0.0036(9)
F2 0.0855(17) 0.108(2) 0.0373(10) -0.0027(11) 0.0155(11) 0.0387(15)
F3 0.0585(13) 0.0501(13) 0.0958(17) -0.0169(11) 0.0223(12) -0.0013(10)
O4 0.0504(14) 0.0429(13) 0.0460(12) 0.0050(9) 0.0123(11) 0.0089(10)
O5 0.0392(12) 0.0660(15) 0.0407(12) 0.0166(10) 0.0105(10) 0.0071(11)
O6 0.0246(11) 0.0836(19) 0.0690(16) 0.0104(14) 0.0115(11) -0.0035(11)
C48 0.0361(16) 0.0448(18) 0.0449(17) -0.0017(13) 0.0111(14) 0.0029(13)
C17 0.057(3) 0.165(6) 0.078(3) -0.040(3) 0.029(2) -0.065(3)
C15 0.0282(19) 0.122(4) 0.130(5) -0.073(4) 0.023(2) -0.009(2)
C16 0.040(2) 0.096(4) 0.133(5) 0.006(3) -0.021(3) -0.007(2)

loop_
_atom_type_symbol
_atom_type_description
_atom_type_scat_dispersion_real
_atom_type_scat_dispersion_imag
_atom_type_scat_source
C C 0.0181 0.0091 'International Tables Vol C Tables 4.2.6.8 and 6.1.1.4'
H H 0.0000 0.0000 'International Tables Vol C Tables 4.2.6.8 and 6.1.1.4'
F F 0.0727 0.0534 'International Tables Vol C Tables 4.2.6.8 and 6.1.1.4'
N N 0.0311 0.0180 'International Tables Vol C Tables 4.2.6.8 and 6.1.1.4'
O O 0.0492 0.0322 'International Tables Vol C Tables 4.2.6.8 and 6.1.1.4'
P P 0.2955 0.4335 'International Tables Vol C Tables 4.2.6.8 and 6.1.1.4'
Pd Pd 0.1215 3.9337 'International Tables Vol C Tables 4.2.6.8 and 6.1.1.4'
S S 0.3331 0.5567 'International Tables Vol C Tables 4.2.6.8 and 6.1.1.4'

loop_
_geom_angle_atom_site_label_1
_geom_angle_atom_site_label_2
_geom_angle_atom_site_label_3
_geom_angle
C31A O2A C30 109.3(5)
C32A O3A C30 107.9(5)
C25A C24A C23 113.1(4)
C25A C24A H24A 109.0
C23 C24A H24A 109.0
C25A C24A H24B 109.0
C23 C24A H24B 109.0
H24A C24A H24B 107.8
C26A C25A C24A 111.0(5)
C26A C25A H25A 109.4
C24A C25A H25A 109.4
C26A C25A H25B 109.4
C24A C25A H25B 109.4
H25A C25A H25B 108.0
C25A C26A C27A 110.4(5)
C25A C26A H26A 109.6
C27A C26A H26A 109.6
C25A C26A H26B 109.6
C27A C26A H26B 109.6
H26A C26A H26B 108.1
C26A C27A C28A 112.1(6)
C26A C27A H27A 109.2
C28A C27A H27A 109.2
C26A C27A H27B 109.2
C28A C27A H27B 109.2
H27A C27A H27B 107.9
C23 C28A C27A 111.6(4)
C23 C28A H28A 109.3
C27A C28A H28A 109.3
C23 C28A H28B 109.3
C27A C28A H28B 109.3
H28A C28A H28B 108.0
C30 C29A C23 114.5(4)
C30 C29A H29A 108.6
C23 C29A H29A 108.6
C30 C29A H29B 108.6
C23 C29A H29B 108.6
H29A C29A H29B 107.6
O2A C31A C32A 108.6(7)
O2A C31A H31A 110.0
C32A C31A H31A 110.0
O2A C31A H31B 110.0
C32A C31A H31B 110.0
H31A C31A H31B 108.3
C31A C32A O3A 105.8(6)
C31A C32A H32A 110.6
O3A C32A H32A 110.6
C31A C32A H32B 110.6
O3A C32A H32B 110.6
H32A C32A H32B 108.7
C30 C33A C34A 111.1(6)
C30 C33A H33A 109.4
C34A C33A H33A 109.4
C30 C33A H33B 109.4
C34A C33A H33B 109.4
H33A C33A H33B 108.0
C36A C34A C35A 104.6(10)
C36A C34A C33A 103.1(10)
C35A C34A C33A 98.2(9)
C36A C34A P1 122.5(10)
C35A C34A P1 115.8(10)
C33A C34A P1 109.3(9)
C34A C35A H35A 109.5
C34A C35A H35B 109.5
H35A C35A H35B 109.5
C34A C35A H35C 109.5
H35A C35A H35C 109.5
H35B C35A H35C 109.5
C34A C36A H36A 109.5
C34A C36A H36B 109.5
H36A C36A H36B 109.5
C34A C36A H36C 109.5
H36A C36A H36C 109.5
H36B C36A H36C 109.5
N1 C44A C45A 113.8(10)
N1 C44A H44A 108.8
C45A C44A H44A 108.8
N1 C44A H44B 108.8
C45A C44A H44B 108.8
H44A C44A H44B 107.7
C44A C45A C46A 111.2(10)
C44A C45A H45A 109.4
C46A C45A H45A 109.4
C44A C45A H45B 109.4
C46A C45A H45B 109.4
H45A C45A H45B 108.0
C47A C46A C45A 110.1(10)
C47A C46A H46A 109.6
C45A C46A H46A 109.6
C47A C46A H46B 109.6
C45A C46A H46B 109.6
H46A C46A H46B 108.2
C46A C47A H47A 109.5
C46A C47A H47B 109.5
H47A C47A H47B 109.5
C46A C47A H47C 109.5
H47A C47A H47C 109.5
H47B C47A H47C 109.5
C31B O2B C30 107.7(7)
C32B O3B C30 104.2(6)
C23 C24B C25B 116.9(6)
C23 C24B H24C 108.1
C25B C24B H24C 108.1
C23 C24B H24D 108.1
C25B C24B H24D 108.1
H24C C24B H24D 107.3
C26B C25B C24B 112.3(8)
C26B C25B H25C 109.1
C24B C25B H25C 109.1
C26B C25B H25D 109.1
C24B C25B H25D 109.1
H25C C25B H25D 107.9
C25B C26B C27B 110.1(9)
C25B C26B H26C 109.6
C27B C26B H26C 109.6
C25B C26B H26D 109.6
C27B C26B H26D 109.6
H26C C26B H26D 108.2
C26B C27B C28B 110.5(8)
C26B C27B H27C 109.5
C28B C27B H27C 109.5
C26B C27B H27D 109.5
C28B C27B H27D 109.5
H27C C27B H27D 108.1
C27B C28B C23 113.0(6)
C27B C28B H28C 109.0
C23 C28B H28C 109.0
C27B C28B H28D 109.0
C23 C28B H28D 109.0
H28C C28B H28D 107.8
C30 C29B C23 115.5(5)
C30 C29B H29C 108.4
C23 C29B H29C 108.4
C30 C29B H29D 108.4
C23 C29B H29D 108.4
H29C C29B H29D 107.5
O2B C31B C32B 105.5(10)
O2B C31B H31C 110.6
C32B C31B H31C 110.6
O2B C31B H31D 110.6
C32B C31B H31D 110.6
H31C C31B H31D 108.8
O3B C32B C31B 108.2(9)
O3B C32B H32C 110.1
C31B C32B H32C 110.1
O3B C32B H32D 110.1
C31B C32B H32D 110.1
H32C C32B H32D 108.4
C34B C33B C30 107.1(11)
C34B C33B H33C 110.3
C30 C33B H33C 110.3
C34B C33B H33D 110.3
C30 C33B H33D 110.3
H33C C33B H33D 108.5
C35B C34B C33B 136(2)
C35B C34B C36B 108(2)
C33B C34B C36B 99.9(16)
C35B C34B P1 119(2)
C33B C34B P1 94.6(14)
C36B C34B P1 89.9(11)
C34B C35B H35D 109.5
C34B C35B H35E 109.5
H35D C35B H35E 109.5
C34B C35B H35F 109.5
H35D C35B H35F 109.5
H35E C35B H35F 109.5
C34B C36B H36D 109.5
C34B C36B H36E 109.5
H36D C36B H36E 109.5
C34B C36B H36F 109.5
H36D C36B H36F 109.5
H36E C36B H36F 109.5
C45B C44B N1 109.0(13)
C45B C44B H44C 109.9
N1 C44B H44C 109.9
C45B C44B H44D 109.9
N1 C44B H44D 109.9
H44C C44B H44D 108.3
C46B C45B C44B 116.1(12)
C46B C45B H45C 108.3
C44B C45B H45C 108.3
C46B C45B H45D 108.3
C44B C45B H45D 108.3
H45C C45B H45D 107.4
C47B C46B C45B 101.5(18)
C47B C46B H46C 111.5
C45B C46B H46C 111.5
C47B C46B H46D 111.5
C45B C46B H46D 111.5
H46C C46B H46D 109.3
C46B C47B H47D 109.5
C46B C47B H47E 109.5
H47D C47B H47E 109.5
C46B C47B H47F 109.5
H47D C47B H47F 109.5
H47E C47B H47F 109.5
C37 Pd1 N1 79.61(11)
C37 Pd1 P1 97.50(8)
N1 Pd1 P1 176.54(10)
C37 Pd1 C8 176.22(11)
N1 Pd1 C8 99.20(11)
P1 Pd1 C8 83.56(7)
C34A P1 C1 109.1(5)
C34A P1 C23 106.6(5)
C1 P1 C23 109.17(12)
C1 P1 C34B 105.7(9)
C23 P1 C34B 101.6(9)
C34A P1 Pd1 112.6(5)
C1 P1 Pd1 104.41(9)
C23 P1 Pd1 114.87(9)
C34B P1 Pd1 120.5(8)
C2 O1 C3 120.0(3)
C44A N1 Pd1 116.4(5)
C44B N1 Pd1 116.3(7)
C44A N1 H1N 104(3)
C44B N1 H1N 119(3)
Pd1 N1 H1N 110(3)
C44A N1 H2N 114(3)
C44B N1 H2N 99(3)
Pd1 N1 H2N 115(3)
H1N N1 H2N 95(4)
C7 C1 C2 117.9(2)
C7 C1 P1 117.14(19)
C2 C1 P1 124.9(2)
O1 C2 C4 122.5(3)
O1 C2 C1 116.5(2)
C4 C2 C1 121.0(3)
O1 C3 H3A 109.5
O1 C3 H3B 109.5
H3A C3 H3B 109.5
O1 C3 H3C 109.5
H3A C3 H3C 109.5
H3B C3 H3C 109.5
C5 C4 C2 119.8(3)
C5 C4 H4 120.1
C2 C4 H4 120.1
C4 C5 C6 120.7(3)
C4 C5 H5 119.7
C6 C5 H5 119.7
C5 C6 C7 120.1(3)
C5 C6 H6 119.9
C7 C6 H6 119.9
C1 C7 C6 120.5(3)
C1 C7 C8 126.6(2)
C6 C7 C8 112.9(3)
C19 C8 C9 118.5(3)
C19 C8 C7 118.5(2)
C9 C8 C7 117.8(2)
C19 C8 Pd1 93.90(18)
C9 C8 Pd1 90.75(18)
C7 C8 Pd1 108.23(17)
C13 C9 C8 119.7(3)
C13 C9 C10 119.1(3)
C8 C9 C10 121.0(3)
C9 C10 C12 110.6(3)
C9 C10 C11 112.5(3)
C12 C10 C11 109.4(3)
C9 C10 H10 108.1
C12 C10 H10 108.1
C11 C10 H10 108.1
C10 C11 H11A 109.5
C10 C11 H11B 109.5
H11A C11 H11B 109.5
C10 C11 H11C 109.5
H11A C11 H11C 109.5
H11B C11 H11C 109.5
C10 C12 H12A 109.5
C10 C12 H12B 109.5
H12A C12 H12B 109.5
C10 C12 H12C 109.5
H12A C12 H12C 109.5
H12B C12 H12C 109.5
C14 C13 C9 121.9(3)
C14 C13 H13 119.0
C9 C13 H13 119.0
C13 C14 C18 118.9(3)
C13 C14 C15 121.2(3)
C18 C14 C15 119.9(3)
C19 C18 C14 120.9(3)
C19 C18 H18 119.5
C14 C18 H18 119.5
C18 C19 C8 119.6(3)
C18 C19 C20 119.0(3)
C8 C19 C20 120.9(2)
C19 C20 C21 111.6(3)
C19 C20 C22 110.7(3)
C21 C20 C22 110.7(3)
C19 C20 H20 107.9
C21 C20 H20 107.9
C22 C20 H20 107.9
C20 C21 H21A 109.5
C20 C21 H21B 109.5
H21A C21 H21B 109.5
C20 C21 H21C 109.5
H21A C21 H21C 109.5
H21B C21 H21C 109.5
C20 C22 H22A 109.5
C20 C22 H22B 109.5
H22A C22 H22B 109.5
C20 C22 H22C 109.5
H22A C22 H22C 109.5
H22B C22 H22C 109.5
C28A C23 C24A 110.2(3)
C24B C23 C29B 114.3(5)
C28A C23 C29A 113.5(3)
C24A C23 C29A 108.5(3)
C24B C23 C28B 105.3(4)
C29B C23 C28B 103.2(4)
C24B C23 P1 115.5(3)
C28A C23 P1 118.2(3)
C24A C23 P1 102.8(2)
C29B C23 P1 107.4(3)
C29A C23 P1 102.6(2)
C28B C23 P1 110.4(3)
O2B C30 O3B 110.0(4)
O3A C30 O2A 103.1(3)
O3A C30 C33A 113.1(4)
O2A C30 C33A 106.8(3)
O3A C30 C29A 106.8(3)
O2A C30 C29A 108.4(3)
C33A C30 C29A 117.5(3)
O2B C30 C29B 109.4(4)
O3B C30 C29B 112.7(5)
O2B C30 C33B 107.5(4)
O3B C30 C33B 105.3(4)
C29B C30 C33B 111.7(4)
C43 C37 C38 116.1(3)
C43 C37 Pd1 124.1(3)
C38 C37 Pd1 118.4(2)
C39 C38 C37 121.8(3)
C39 C38 H38 119.1
C37 C38 H38 119.1
C40 C39 C38 121.4(4)
C40 C39 H39 119.3
C38 C39 H39 119.3
C39 C40 C42 117.4(3)
C39 C40 C41 121.0(4)
C42 C40 C41 121.6(4)
C40 C41 H41A 109.5
C40 C41 H41B 109.5
H41A C41 H41B 109.5
C40 C41 H41C 109.5
H41A C41 H41C 109.5
H41B C41 H41C 109.5
C40 C42 C43 121.9(3)
C40 C42 H42 119.0
C43 C42 H42 119.0
C42 C43 C37 121.4(4)
C42 C43 H43 119.3
C37 C43 H43 119.3
O6 S1 O4 114.39(16)
O6 S1 O5 115.41(15)
O4 S1 O5 115.30(15)
O6 S1 C48 104.21(16)
O4 S1 C48 103.78(15)
O5 S1 C48 101.27(14)
F3 C48 F1 107.5(3)
F3 C48 F2 107.3(3)
F1 C48 F2 107.4(3)
F3 C48 S1 112.1(2)
F1 C48 S1 111.1(2)
F2 C48 S1 111.2(2)
C15 C17 H17A 109.5
C15 C17 H17B 109.5
H17A C17 H17B 109.5
C15 C17 H17C 109.5
H17A C17 H17C 109.5
H17B C17 H17C 109.5
C16 C15 C14 112.7(5)
C16 C15 C17 111.4(4)
C14 C15 C17 108.0(5)
C16 C15 H15 108.2
C14 C15 H15 108.2
C17 C15 H15 108.2
C15 C16 H16A 109.5
C15 C16 H16B 109.5
H16A C16 H16B 109.5
C15 C16 H16C 109.5
H16A C16 H16C 109.5
H16B C16 H16C 109.5

loop_
_geom_bond_atom_site_label_1
_geom_bond_atom_site_label_2
_geom_bond_distance
O2A C31A 1.372(8)
O2A C30 1.469(5)
O3A C32A 1.426(7)
O3A C30 1.431(5)
C24A C25A 1.508(8)
C24A C23 1.549(5)
C24A H24A 0.9900
C24A H24B 0.9900
C25A C26A 1.504(9)
C25A H25A 0.9900
C25A H25B 0.9900
C26A C27A 1.524(11)
C26A H26A 0.9900
C26A H26B 0.9900
C27A C28A 1.541(7)
C27A H27A 0.9900
C27A H27B 0.9900
C28A C23 1.489(5)
C28A H28A 0.9900
C28A H28B 0.9900
C29A C30 1.517(6)
C29A C23 1.584(5)
C29A H29A 0.9900
C29A H29B 0.9900
C31A C32A 1.414(11)
C31A H31A 0.9900
C31A H31B 0.9900
C32A H32A 0.9900
C32A H32B 0.9900
C33A C30 1.503(7)
C33A C34A 1.709(15)
C33A H33A 0.9900
C33A H33B 0.9900
C34A C36A 1.470(19)
C34A C35A 1.621(16)
C34A P1 1.818(17)
C35A H35A 0.9800
C35A H35B 0.9800
C35A H35C 0.9800
C36A H36A 0.9800
C36A H36B 0.9800
C36A H36C 0.9800
C44A N1 1.497(11)
C44A C45A 1.545(14)
C44A H44A 0.9900
C44A H44B 0.9900
C45A C46A 1.560(13)
C45A H45A 0.9900
C45A H45B 0.9900
C46A C47A 1.472(11)
C46A H46A 0.9900
C46A H46B 0.9900
C47A H47A 0.9800
C47A H47B 0.9800
C47A H47C 0.9800
O2B C31B 1.374(11)
O2B C30 1.380(6)
O3B C32B 1.401(11)
O3B C30 1.406(6)
C24B C23 1.480(8)
C24B C25B 1.502(11)
C24B H24C 0.9900
C24B H24D 0.9900
C25B C26B 1.498(14)
C25B H25C 0.9900
C25B H25D 0.9900
C26B C27B 1.509(13)
C26B H26C 0.9900
C26B H26D 0.9900
C27B C28B 1.538(12)
C27B H27C 0.9900
C27B H27D 0.9900
C28B C23 1.660(7)
C28B H28C 0.9900
C28B H28D 0.9900
C29B C30 1.519(8)
C29B C23 1.566(8)
C29B H29C 0.9900
C29B H29D 0.9900
C31B C32B 1.421(14)
C31B H31C 0.9900
C31B H31D 0.9900
C32B H32C 0.9900
C32B H32D 0.9900
C33B C34B 1.51(3)
C33B C30 1.615(8)
C33B H33C 0.9900
C33B H33D 0.9900
C34B C35B 1.23(3)
C34B C36B 1.78(3)
C34B P1 2.04(3)
C35B H35D 0.9800
C35B H35E 0.9800
C35B H35F 0.9800
C36B H36D 0.9800
C36B H36E 0.9800
C36B H36F 0.9800
C44B C45B 1.533(17)
C44B N1 1.539(14)
C44B H44C 0.9900
C44B H44D 0.9900
C45B C46B 1.493(14)
C45B H45C 0.9900
C45B H45D 0.9900
C46B C47B 1.430(16)
C46B H46C 0.9900
C46B H46D 0.9900
C47B H47D 0.9800
C47B H47E 0.9800
C47B H47F 0.9800
Pd1 C37 2.030(3)
Pd1 N1 2.121(3)
Pd1 P1 2.3329(7)
Pd1 C8 2.412(3)
P1 C1 1.840(3)
P1 C23 1.903(3)
O1 C2 1.353(4)
O1 C3 1.429(4)
N1 H1N 1.02(3)
N1 H2N 1.03(4)
C1 C7 1.393(4)
C1 C2 1.417(4)
C2 C4 1.394(4)
C3 H3A 0.9800
C3 H3B 0.9800
C3 H3C 0.9800
C4 C5 1.365(5)
C4 H4 0.9500
C5 C6 1.390(4)
C5 H5 0.9500
C6 C7 1.397(4)
C6 H6 0.9500
C7 C8 1.512(4)
C8 C19 1.411(4)
C8 C9 1.427(4)
C9 C13 1.377(5)
C9 C10 1.522(4)
C10 C12 1.532(5)
C10 C11 1.532(4)
C10 H10 1.0000
C11 H11A 0.9800
C11 H11B 0.9800
C11 H11C 0.9800
C12 H12A 0.9800
C12 H12B 0.9800
C12 H12C 0.9800
C13 C14 1.376(5)
C13 H13 0.9500
C14 C18 1.398(5)
C14 C15 1.517(5)
C18 C19 1.397(4)
C18 H18 0.9500
C19 C20 1.525(4)
C20 C21 1.530(4)
C20 C22 1.533(5)
C20 H20 1.0000
C21 H21A 0.9800
C21 H21B 0.9800
C21 H21C 0.9800
C22 H22A 0.9800
C22 H22B 0.9800
C22 H22C 0.9800
C37 C43 1.389(5)
C37 C38 1.399(5)
C38 C39 1.383(5)
C38 H38 0.9500
C39 C40 1.372(5)
C39 H39 0.9500
C40 C42 1.374(6)
C40 C41 1.529(5)
C41 H41A 0.9800
C41 H41B 0.9800
C41 H41C 0.9800
C42 C43 1.386(5)
C42 H42 0.9500
C43 H43 0.9500
S1 O6 1.431(2)
S1 O4 1.436(2)
S1 O5 1.441(2)
S1 C48 1.820(3)
F1 C48 1.331(4)
F2 C48 1.342(4)
F3 C48 1.323(4)
C17 C15 1.588(9)
C17 H17A 0.9800
C17 H17B 0.9800
C17 H17C 0.9800
C15 C16 1.505(9)
C15 H15 1.0000
C16 H16A 0.9800
C16 H16B 0.9800
C16 H16C 0.9800
